data_2004439
loop_
_publ_author_name
'Skrzypczak-Jankun, E.'
'Kurumbail, R. G.'

_publ_section_title
;
 1-Trityl-4-nitroimidazole
;
_journal_issue 1
_journal_name_full 'Acta Crystallographica Section C'
_journal_page_first 189
_journal_page_last 191
_journal_paper_doi 10.1107/S0108270195010183
_journal_volume 52
_journal_year 1996
_chemical_formula_structural 'Ph~3~ -C-[N1-CH~2~N3-CH~2~-CH~2~-]NO~2~'
_chemical_formula_sum 'C22 H17 N3 O2'
_chemical_formula_weight 355.40
_chemical_name_systematic 1-trityl-4-nitroimidazole
_symmetry_cell_setting monoclinic
_symmetry_space_group_name_Hall '-P 2ybc'
_symmetry_space_group_name_H-M 'P 1 21/c 1'
_atom_type_scat_source IntTabIV
_cell_angle_alpha 90.00(1)
_cell_angle_beta 96.11(1)
_cell_angle_gamma 90.00(1)
_cell_formula_units_Z 4.00
_cell_length_a 9.830(2)
_cell_length_b 9.239(2)
_cell_length_c 19.654(2)
_cell_measurement_reflns_used 25
_cell_measurement_temperature 294
_cell_measurement_theta_max 14
_cell_measurement_theta_min 10
_cell_volume 1774.8(6)
_computing_cell_refinement CAD-4
_computing_data_collection 'CAD-4 (Enraf-Nonius, 1977)'
_computing_data_reduction 'PROCESS MolEN (Fair, 1990)'
_computing_molecular_graphics 'ORTEPII (Johnson, 1976)'
_computing_publication_material 'CIF in MolEN (Fair, 1990)'
_computing_structure_refinement 'LSFM MolEN (Fair, 1990)'
_computing_structure_solution 'MULTAN (direct methods) (Main et al., 1980)'
_diffrn_ambient_temperature 294
_diffrn_measurement_device Enraf_Nonius_CAD4
_diffrn_measurement_method \q/2\q
_diffrn_radiation_type MoK\a
_diffrn_radiation_wavelength 0.71073
_diffrn_reflns_av_R_equivalents 0.013
_diffrn_reflns_limit_h_max 12
_diffrn_reflns_limit_h_min 0
_diffrn_reflns_limit_k_max 11
_diffrn_reflns_limit_k_min 0
_diffrn_reflns_limit_l_max 24
_diffrn_reflns_limit_l_min -24
_diffrn_reflns_number 3942
_diffrn_reflns_theta_max 25.97
_diffrn_reflns_theta_min 1.04
_diffrn_standards_decay_% -1.55
_diffrn_standards_interval_time 60
_diffrn_standards_number 3
_exptl_absorpt_coefficient_mu 0.081
_exptl_absorpt_correction_T_max 1.00
_exptl_absorpt_correction_T_min 0.98
_exptl_absorpt_correction_type none
_exptl_crystal_colour transparent
_exptl_crystal_density_diffrn 1.33
_exptl_crystal_description prism
_exptl_crystal_F_000 744
_exptl_crystal_size_max 0.41
_exptl_crystal_size_mid 0.40
_exptl_crystal_size_min 0.29
_refine_diff_density_max 0.1677
_refine_diff_density_min -0.1024
_refine_ls_extinction_method none
_refine_ls_goodness_of_fit_obs 1.800
_refine_ls_hydrogen_treatment 'H atoms riding'
_refine_ls_matrix_type full
_refine_ls_number_parameters 244
_refine_ls_number_reflns 2595
_refine_ls_R_factor_all 0.065
_refine_ls_R_factor_obs 0.039
_refine_ls_shift/esd_max 0.001
_refine_ls_structure_factor_coef F
_refine_ls_weighting_details 'w = 4Fo^2^/[\s^2^(Fo^2^) + 0.0016Fo^4^]'
_refine_ls_weighting_scheme calc
_refine_ls_wR_factor_obs 0.054
_reflns_number_observed 2595
_reflns_number_total 3720
_reflns_observed_criterion >3.0\s(I)
_cod_data_source_file sz1038.cif
_cod_data_source_block 9208slama
_cod_depositor_comments
;
 Adding the _atom_site_type_symbol data item.

 Antanas Vaitkus,
 2017-01-28

The following automatic conversions were performed:

'_refine_ls_weighting_scheme' value '4Fo^2^/[\s^2^(Fo^2^) +
0.0016Fo^4^]' was changed to 'calc'. New tag
'_refine_ls_weighting_details' was created. The value of the new tag
was set to 'w = 4Fo^2^/[\s^2^(Fo^2^) + 0.0016Fo^4^]'.

Automatic conversion script
Id: cif_fix_values 3143 2015-03-26 13:38:13Z robertas 
;
_cod_original_cell_volume 1775.0(10)
_cod_original_sg_symbol_H-M 'P 21/c'
_cod_database_code 2004439

loop_
_atom_site_aniso_label
_atom_site_aniso_U_11
_atom_site_aniso_U_22
_atom_site_aniso_U_33
_atom_site_aniso_U_12
_atom_site_aniso_U_13
_atom_site_aniso_U_23
N1 0.0324(5) 0.0399(6) 0.0358(6) 0.0028(5) 0.0065(5) -0.0024(5)
C2 0.0388(7) 0.0528(9) 0.0419(8) 0.0058(7) -0.0004(6) -0.0058(7)
N3 0.0371(6) 0.0513(7) 0.0461(7) 0.0068(6) 0.0042(5) -0.0025(6)
C4 0.0377(7) 0.0390(7) 0.0389(7) 0.0024(6) 0.0100(6) 0.0008(6)
C5 0.0364(7) 0.0382(7) 0.0353(7) 0.0011(6) 0.0072(6) -0.0006(6)
N6 0.0439(6) 0.0495(7) 0.0468(6) 0.0045(6) 0.0129(5) -0.0038(6)
O7 0.0572(7) 0.0935(9) 0.0585(7) 0.0031(7) 0.0051(6) -0.0297(6)
O8 0.0504(6) 0.0820(8) 0.0745(8) 0.0235(6) 0.0112(6) -0.0193(7)
C9 0.0303(6) 0.0372(7) 0.0388(7) 0.0021(6) 0.0082(5) -0.0031(6)
C10 0.0327(6) 0.0370(7) 0.0397(7) 0.0028(6) 0.0069(6) -0.0064(6)
C11 0.0408(7) 0.0482(9) 0.0537(9) -0.0048(7) 0.0082(7) -0.0025(7)
C12 0.0412(8) 0.0630(10) 0.0760(10) -0.0116(8) 0.0029(8) -0.0088(9)
C13 0.0388(8) 0.0730(10) 0.0670(10) 0.0037(8) -0.0077(8) -0.0197(9)
C14 0.0470(9) 0.0760(10) 0.0467(8) 0.0099(9) -0.0014(7) -0.0035(9)
C15 0.0388(7) 0.0565(9) 0.0443(8) 0.0020(7) 0.0058(6) 0.0011(8)
C16 0.0341(7) 0.0388(7) 0.0355(7) -0.0014(6) 0.0045(6) 0.0000(6)
C17 0.0375(7) 0.0474(8) 0.0435(8) -0.0019(7) 0.0083(6) 0.0012(7)
C18 0.0464(8) 0.0519(9) 0.0600(10) -0.0136(7) 0.0117(7) 0.0046(8)
C19 0.0640(10) 0.0355(8) 0.0710(10) -0.0072(8) 0.0097(9) 0.0041(8)
C20 0.0538(9) 0.0401(8) 0.0710(10) 0.0050(7) 0.0118(8) 0.0000(8)
C21 0.0385(7) 0.0413(8) 0.0584(9) -0.0003(6) 0.0113(7) 0.0004(7)
C22 0.0320(6) 0.0413(7) 0.0389(7) 0.0004(6) 0.0066(6) -0.0004(6)
C23 0.0381(7) 0.0522(8) 0.0418(7) 0.0052(7) 0.0059(6) -0.0049(7)
C24 0.0473(8) 0.0770(10) 0.0396(8) 0.0096(8) 0.0071(7) -0.0042(8)
C25 0.0497(9) 0.0880(10) 0.0471(9) 0.0104(9) 0.0126(7) 0.0207(9)
C26 0.0680(10) 0.0550(10) 0.0620(10) 0.0002(9) 0.0124(9) 0.0186(8)
C27 0.0640(10) 0.0434(8) 0.0498(9) -0.0006(8) 0.0114(8) 0.0005(7)

loop_
_atom_site_label
_atom_site_type_symbol
_atom_site_fract_x
_atom_site_fract_y
_atom_site_fract_z
_atom_site_U_iso_or_equiv
_atom_site_thermal_displace_type
N1 N 0.6578(1) 0.2057(1) 0.11484(6) 0.0358(3) Uani
C2 C 0.5314(2) 0.2303(2) 0.08069(8) 0.0449(4) Uani
N3 N 0.4551(1) 0.3157(1) 0.11365(7) 0.0448(3) Uani
C4 C 0.5381(1) 0.3474(2) 0.17163(7) 0.0381(4) Uani
C5 C 0.6627(1) 0.2827(2) 0.17407(7) 0.0364(3) Uani
N6 N 0.4952(1) 0.4443(2) 0.22220(7) 0.0461(3) Uani
O7 O 0.5812(1) 0.4804(2) 0.26863(6) 0.0698(4) Uani
O8 O 0.3771(1) 0.4862(1) 0.21678(7) 0.0686(4) Uani
C9 C 0.7680(1) 0.1155(2) 0.08808(7) 0.0351(3) Uani
C10 C 0.9015(1) 0.1378(2) 0.13590(7) 0.0363(3) Uani
C11 C 1.0100(2) 0.2193(2) 0.11782(9) 0.0473(4) Uani
C12 C 1.1259(2) 0.2397(2) 0.1636(1) 0.0603(5) Uani
C13 C 1.1346(2) 0.1793(2) 0.2278(1) 0.0604(5) Uani
C14 C 1.0287(2) 0.0947(2) 0.24584(9) 0.0570(5) Uani
C15 C 0.9134(2) 0.0732(2) 0.20012(8) 0.0464(4) Uani
C16 C 0.7284(1) -0.0457(2) 0.08935(7) 0.0361(3) Uani
C17 C 0.6024(1) -0.0945(2) 0.10579(8) 0.0425(4) Uani
C18 C 0.5734(2) -0.2418(2) 0.10536(9) 0.0524(4) Uani
C19 C 0.6683(2) -0.3402(2) 0.0880(1) 0.0566(5) Uani
C20 C 0.7954(2) -0.2938(2) 0.0730(1) 0.0545(5) Uani
C21 C 0.8253(1) -0.1476(2) 0.07450(8) 0.0456(4) Uani
C22 C 0.7792(1) 0.1710(2) 0.01466(7) 0.0372(3) Uani
C23 C 0.7845(2) 0.0805(2) -0.04121(8) 0.0439(4) Uani
C24 C 0.7979(2) 0.1381(2) -0.10557(8) 0.0543(5) Uani
C25 C 0.8049(2) 0.2850(2) -0.11542(9) 0.0610(5) Uani
C26 C 0.7965(2) 0.3762(2) -0.0606(1) 0.0613(5) Uani
C27 C 0.7844(2) 0.3192(2) 0.00363(9) 0.0520(4) Uani
HC2 H 0.5040 0.1943 0.0340 0.0517 Uiso
HC5 H 0.7445 0.2873 0.2101 0.0451 Uiso
HC11 H 1.0013 0.2609 0.0720 0.0523 Uiso
HC12 H 1.1999 0.2956 0.1506 0.0781 Uiso
HC13 H 1.2100 0.2024 0.2576 0.0746 Uiso
HC14 H 1.0381 0.0418 0.2921 0.0761 Uiso
HC15 H 0.8444 0.0089 0.2151 0.0546 Uiso
HC17 H 0.5298 -0.0205 0.1215 0.0565 Uiso
HC18 H 0.4762 -0.2767 0.1125 0.0712 Uiso
HC19 H 0.6514 -0.4389 0.0866 0.0675 Uiso
HC20 H 0.8721 -0.3629 0.0651 0.0780 Uiso
HC21 H 0.9144 -0.1106 0.0644 0.0656 Uiso
HC23 H 0.7845 -0.0252 -0.0354 0.0566 Uiso
HC24 H 0.8006 0.0746 -0.1434 0.0711 Uiso
HC25 H 0.8090 0.3346 -0.1628 0.0771 Uiso
HC26 H 0.7984 0.4810 -0.0665 0.0780 Uiso
HC27 H 0.7764 0.3886 0.0416 0.0718 Uiso

loop_
_geom_angle_atom_site_label_1
_geom_angle_atom_site_label_2
_geom_angle_atom_site_label_3
_geom_angle
_geom_angle_publ_flag
C2 N1 C5 106.30(10) yes
C2 N1 C9 124.80(10) yes
C5 N1 C9 128.80(10) yes
N1 C2 N3 113.40(10) yes
N1 C2 HC2 123.02 no
N3 C2 HC2 123.40 no
C2 N3 C4 102.70(10) yes
N3 C4 C5 113.10(10) yes
N3 C4 N6 121.40(10) yes
C5 C4 N6 125.50(10) yes
N1 C5 C4 104.50(10) yes
N1 C5 HC5 124.94 no
C4 C5 HC5 130.59 no
C4 N6 O7 117.20(10) yes
C4 N6 O8 119.10(10) yes
O7 N6 O8 123.70(10) yes
N1 C9 C10 108.10(10) yes
N1 C9 C16 109.70(10) yes
N1 C9 C22 105.50(10) yes
C10 C9 C16 108.60(10) yes
C10 C9 C22 112.50(10) yes
C16 C9 C22 112.30(10) yes
C9 C10 C11 123.00(10) yes
C9 C10 C15 118.60(10) yes
C11 C10 C15 118.40(10) yes
C10 C11 C12 120.6(2) yes
C10 C11 HC11 117.29 no
C12 C11 HC11 122.07 no
C11 C12 C13 120.5(2) yes
C11 C12 HC12 119.92 no
C13 C12 HC12 119.58 no
C12 C13 C14 119.5(2) yes
C12 C13 HC13 117.28 no
C14 C13 HC13 123.15 no
C13 C14 C15 120.2(2) yes
C13 C14 HC14 119.92 no
C15 C14 HC14 119.74 no
C10 C15 C14 120.80(10) yes
C10 C15 HC15 123.01 no
C14 C15 HC15 116.20 no
C9 C16 C17 123.40(10) yes
C9 C16 C21 118.10(10) yes
C17 C16 C21 118.50(10) yes
C16 C17 C18 120.20(10) yes
C16 C17 HC17 120.31 no
C18 C17 HC17 119.36 no
C17 C18 C19 120.4(2) yes
C17 C18 HC18 119.82 no
C19 C18 HC18 119.39 no
C18 C19 C20 120.2(2) yes
C18 C19 HC19 122.37 no
C20 C19 HC19 117.47 no
C19 C20 C21 119.5(2) yes
C19 C20 HC20 122.87 no
C21 C20 HC20 117.34 no
C16 C21 C20 121.20(10) yes
C16 C21 HC21 116.87 no
C20 C21 HC21 121.97 no
C9 C22 C23 123.50(10) yes
C9 C22 C27 118.70(10) yes
C23 C22 C27 117.80(10) yes
C22 C23 C24 120.3(2) yes
C22 C23 HC23 120.43 no
C24 C23 HC23 119.13 no
C23 C24 C25 121.1(2) yes
C23 C24 HC24 119.30 no
C25 C24 HC24 119.58 no
C24 C25 C26 119.1(2) yes
C24 C25 HC25 124.58 no
C26 C25 HC25 116.16 no
C25 C26 C27 119.9(2) yes
C25 C26 HC26 120.71 no
C27 C26 HC26 119.40 no
C22 C27 C26 121.7(2) yes
C22 C27 HC27 120.84 no
C26 C27 HC27 117.39 no

loop_
_geom_bond_atom_site_label_1
_geom_bond_atom_site_label_2
_geom_bond_distance
_geom_bond_publ_flag
N1 C2 1.367(2) yes
N1 C5 1.361(2) yes
N1 C9 1.505(2) yes
C2 N3 1.307(2) yes
C2 HC2 0.9871 no
N3 C4 1.361(2) yes
C4 C5 1.359(2) yes
C4 N6 1.434(2) yes
C5 HC5 1.0136 no
N6 O7 1.222(2) yes
N6 O8 1.218(2) yes
C9 C10 1.545(2) yes
C9 C16 1.540(2) yes
C9 C22 1.546(2) yes
C10 C11 1.382(2) yes
C10 C15 1.390(2) yes
C11 C12 1.387(2) yes
C11 HC11 0.9747 no
C12 C13 1.373(3) yes
C12 HC12 0.9500 no
C13 C14 1.378(3) yes
C13 HC13 0.9201 no
C14 C15 1.384(2) yes
C14 HC14 1.0280 no
C15 HC15 0.9704 no
C16 C17 1.389(2) yes
C16 C21 1.392(2) yes
C17 C18 1.391(2) yse
C17 HC17 1.0569 no
C18 C19 1.372(2) yes
C18 HC18 1.0314 no
C19 C20 1.382(3) yes
C19 HC19 0.9265 no
C20 C21 1.382(2) yes
C20 HC20 1.0121 no
C21 HC21 0.9802 no
C22 C23 1.386(2) yes
C22 C27 1.388(2) yes
C23 C24 1.391(2) yes
C23 HC23 0.9834 no
C24 C25 1.374(3) yes
C24 HC24 0.9500 no
C25 C26 1.378(3) yes
C25 HC25 1.0417 no
C26 C27 1.384(3) yes
C26 HC26 0.9758 no
C27 HC27 0.9930 no

loop_
_geom_torsion_atom_site_label_1
_geom_torsion_atom_site_label_2
_geom_torsion_atom_site_label_3
_geom_torsion_atom_site_label_4
_geom_torsion
_geom_torsion_publ_flag
N1 C2 N3 C4 0.3(2) no
C2 N3 C4 C5 0.0(4) no
N3 C4 C5 N1 -0.3(2) no
C4 C5 N1 C2 0.5(2) no
C5 N1 C2 N3 -0.5(2) no
N3 C4 N6 O7 -171.5(2) no
C2 N1 C9 C10 170.00(10) no
C2 N1 C9 C16 -71.8(2) no
C2 N1 C9 C22 49.4(2) no
N1 C9 C10 C11 -106.2(2) no
N1 C9 C16 C17 6.6(2) no
N1 C9 C22 C23 -133.50(10) no
